data_7027761
loop_
_publ_author_name
'Chakraborty, Indranil'
'Bhattacharyya, Sibaprasad'
'Banerjee, Sangeeta'
'Kumar Dirghangi, Bimal'
'Chakravorty, Animesh'

_publ_section_title
;
 Synthesis, structure and properties of [ReVL(O)Cl3], [ReVL(NR)Cl3],
 [ReIIIL(OPPh3)Cl3], and [ReIIIL(PPh3)Cl3]
 [L&#x2005;=&#x2005;2-(arylazo)-1-methylimidazole,
 R&#x2005;=&#x2005;aryl]&#x200A;&#x2020;
;
_journal_issue 21
_journal_name_full 'Journal of the Chemical Society, Dalton Transactions'
_journal_page_first 3747
_journal_paper_doi 10.1039/a906460e
_journal_year 1999
_chemical_formula_sum 'C10 H10 Cl3 N4 O Re'
_chemical_formula_weight 494.77
_chemical_name_systematic
; 
 ? 
;
_space_group_IT_number 14
_symmetry_cell_setting monoclinic
_symmetry_space_group_name_Hall '-P 2ybc'
_symmetry_space_group_name_H-M 'P 1 21/c 1'
_atom_sites_solution_hydrogens geom
_atom_sites_solution_primary 'Heavey atom method'
_atom_sites_solution_secondary difmap
_audit_creation_method SHELXL
_cell_angle_alpha 90.00
_cell_angle_beta 101.41(4)
_cell_angle_gamma 90.00
_cell_formula_units_Z 4
_cell_length_a 14.231(7)
_cell_length_b 7.716(3)
_cell_length_c 13.409(6)
_cell_measurement_reflns_used 30
_cell_measurement_temperature 293(2)
_cell_measurement_theta_max 14
_cell_measurement_theta_min 7
_cell_volume 1443.3(11)
_computing_cell_refinement 'Siemens p3'
_computing_data_collection 'Siemens p3'
_computing_data_reduction 'Siemens P3'
_computing_molecular_graphics 'Siemens SHELXTL V-5.03 (Sheldrick, 1994)'
_computing_publication_material 'Siemens SHELXTL V-5.03 (Sheldrick, 1994)'
_computing_structure_refinement 'Siemens SHELXTL V-5.03 (Sheldrick, 1994)'
_computing_structure_solution 'Siemens SHELXTL V-5.03 (Sheldrick, 1994)'
_diffrn_ambient_temperature 293(2)
_diffrn_measurement_device_type 'Siemens R3m/V'
_diffrn_measurement_method '\w scans'
_diffrn_radiation_monochromator graphite
_diffrn_radiation_source 'fine-focus sealed tube'
_diffrn_radiation_type MoK\a
_diffrn_radiation_wavelength 0.71073
_diffrn_reflns_av_R_equivalents 0.0162
_diffrn_reflns_av_sigmaI/netI 0.0366
_diffrn_reflns_limit_h_max 16
_diffrn_reflns_limit_h_min -16
_diffrn_reflns_limit_k_max 0
_diffrn_reflns_limit_k_min -9
_diffrn_reflns_limit_l_max 15
_diffrn_reflns_limit_l_min 0
_diffrn_reflns_number 2477
_diffrn_reflns_theta_max 24.93
_diffrn_reflns_theta_min 2.92
_diffrn_standards_decay_% nil
_diffrn_standards_interval_count 198
_diffrn_standards_number 2
_exptl_absorpt_coefficient_mu 8.970
_exptl_absorpt_correction_T_max 0.129
_exptl_absorpt_correction_T_min 0.068
_exptl_absorpt_correction_type semi-empirical
_exptl_crystal_colour dark
_exptl_crystal_density_diffrn 2.277
_exptl_crystal_description parallelopiped
_exptl_crystal_F_000 928
_exptl_crystal_size_max 0.35
_exptl_crystal_size_mid 0.20
_exptl_crystal_size_min 0.15
_refine_diff_density_max 1.126
_refine_diff_density_min -0.562
_refine_diff_density_rms 0.135
_refine_ls_extinction_method none
_refine_ls_goodness_of_fit_all 1.045
_refine_ls_goodness_of_fit_obs 1.068
_refine_ls_matrix_type full
_refine_ls_number_parameters 172
_refine_ls_number_reflns 2287
_refine_ls_number_restraints 0
_refine_ls_restrained_S_all 1.045
_refine_ls_restrained_S_obs 1.068
_refine_ls_R_factor_all 0.0450
_refine_ls_R_factor_obs 0.0301
_refine_ls_shift/esd_mean 0.000
_refine_ls_shift/su_max 0.000
_refine_ls_structure_factor_coef Fsqd
_refine_ls_weighting_details 'w=1/[\s^2^(Fo^2^)+(0.0371P)^2^+0.0000P] where P=(Fo^2^+2Fc^2^)/3'
_refine_ls_weighting_scheme calc
_refine_ls_wR_factor_all 0.0693
_refine_ls_wR_factor_obs 0.0637
_reflns_number_observed 1881
_reflns_number_total 2287
_reflns_observed_criterion >2sigma(I)
_cod_data_source_file 906460esup1.cif
_cod_data_source_block '[ReL1(O)Cl3,2a'
_cod_depositor_comments
;
The following automatic conversions were performed:

'_symmetry_cell_setting' value 'Monoclinic' changed to 'monoclinic'
according to /home/saulius/struct/CIF-dictionaries/cif_core.dic
dictionary named 'cif_core.dic' version 2.4.2 from 2011-04-26.

Automatic conversion script
Id: cif_fix_values 1891 2012-01-12 08:04:46Z andrius 

The following automatic conversions were performed:

'_refine_ls_weighting_scheme' value 'calc
w=1/[\s^2^(Fo^2^)+(0.0371P)^2^+0.0000P] where P=(Fo^2^+2Fc^2^)/3' was
changed to 'calc'. New tag '_refine_ls_weighting_details' was
created. The value of the new tag was set to
'w=1/[\s^2^(Fo^2^)+(0.0371P)^2^+0.0000P] where P=(Fo^2^+2Fc^2^)/3'.

Automatic conversion script
Id: cif_fix_values 3143 2015-03-26 13:38:13Z robertas 
;
_cod_original_sg_symbol_H-M P2(1)/c
_cod_database_code 7027761

loop_
_symmetry_equiv_pos_as_xyz
'x, y, z'
'-x, y+1/2, -z+1/2'
'-x, -y, -z'
'x, -y-1/2, z-1/2'

loop_
_atom_site_aniso_label
_atom_site_aniso_U_11
_atom_site_aniso_U_22
_atom_site_aniso_U_33
_atom_site_aniso_U_23
_atom_site_aniso_U_13
_atom_site_aniso_U_12
Re 0.0292(2) 0.0347(2) 0.0325(2) -0.00282(15) 0.00381(11) 0.00235(13)
Cl1 0.0474(11) 0.0516(12) 0.0413(12) 0.0005(10) -0.0021(9) 0.0057(9)
Cl3 0.0391(10) 0.0485(13) 0.0577(14) -0.0023(10) 0.0103(9) -0.0090(9)
Cl2 0.0492(12) 0.0590(14) 0.0552(14) 0.0013(11) 0.0117(10) -0.0165(10)
O1 0.040(3) 0.048(4) 0.045(3) -0.010(3) 0.009(2) 0.010(2)
N1 0.039(3) 0.029(3) 0.032(4) -0.001(3) 0.003(3) 0.003(3)
N2 0.053(4) 0.032(4) 0.037(4) 0.002(3) 0.009(3) 0.010(3)
N3 0.047(4) 0.033(4) 0.031(4) -0.007(3) 0.013(3) 0.005(3)
N4 0.030(3) 0.040(4) 0.041(4) 0.000(3) 0.004(3) 0.006(3)
C1 0.037(4) 0.043(5) 0.042(5) 0.010(4) 0.009(4) 0.016(3)
C2 0.060(5) 0.038(5) 0.051(5) 0.008(4) 0.024(4) 0.017(4)
C3 0.040(4) 0.029(4) 0.039(5) 0.000(3) 0.014(4) -0.001(3)
C4 0.092(7) 0.042(5) 0.038(5) -0.012(4) 0.007(5) 0.014(5)
C5 0.031(4) 0.038(4) 0.034(4) 0.002(3) 0.008(3) 0.006(3)
C6 0.047(5) 0.052(5) 0.045(5) -0.006(4) 0.009(4) 0.018(4)
C7 0.039(5) 0.078(7) 0.050(6) 0.005(5) -0.004(4) 0.019(5)
C8 0.037(5) 0.063(7) 0.064(6) 0.019(5) 0.012(4) 0.025(4)
C9 0.065(6) 0.050(5) 0.063(6) 0.015(5) 0.025(5) 0.020(5)
C10 0.036(4) 0.046(5) 0.047(5) 0.009(4) 0.004(4) 0.002(4)

loop_
_atom_site_label
_atom_site_type_symbol
_atom_site_fract_x
_atom_site_fract_y
_atom_site_fract_z
_atom_site_U_iso_or_equiv
_atom_site_thermal_displace_type
_atom_site_occupancy
_atom_site_calc_flag
_atom_site_refinement_flags
Re Re 0.71802(2) 0.77915(4) 0.34782(2) 0.03248(12) Uani 1 d .
Cl1 Cl 0.62959(14) 0.8635(3) 0.1922(2) 0.0483(5) Uani 1 d .
Cl3 Cl 0.58469(14) 0.6077(3) 0.3644(2) 0.0483(5) Uani 1 d .
Cl2 Cl 0.82485(15) 1.0057(3) 0.3332(2) 0.0543(6) Uani 1 d .
O1 O 0.7889(3) 0.6174(7) 0.3278(4) 0.0439(13) Uani 1 d .
N1 N 0.6479(4) 0.9779(7) 0.4219(5) 0.0338(14) Uani 1 d .
N2 N 0.6462(4) 1.1227(8) 0.5618(5) 0.040(2) Uani 1 d .
N3 N 0.7562(4) 0.8830(8) 0.5671(4) 0.0362(15) Uani 1 d .
N4 N 0.7749(4) 0.7706(8) 0.5036(5) 0.0370(15) Uani 1 d .
C1 C 0.5796(5) 1.1043(10) 0.4003(6) 0.041(2) Uani 1 d .
H1A H 0.5409(5) 1.1255(10) 0.3370(6) 0.049 Uiso 1 calc R
C2 C 0.5780(6) 1.1928(10) 0.4865(6) 0.048(2) Uani 1 d .
H2A H 0.5377(6) 1.2850(10) 0.4935(6) 0.057 Uiso 1 calc R
C3 C 0.6865(5) 0.9925(9) 0.5187(6) 0.035(2) Uani 1 d .
C4 C 0.6705(7) 1.1745(11) 0.6692(6) 0.058(2) Uani 1 d .
H4A H 0.6314(7) 1.2711(11) 0.6804(6) 0.088 Uiso 1 calc R
H4B H 0.7368(7) 1.2071(11) 0.6861(6) 0.088 Uiso 1 calc R
H4C H 0.6592(7) 1.0791(11) 0.7112(6) 0.088 Uiso 1 calc R
C5 C 0.8458(5) 0.6458(10) 0.5483(6) 0.034(2) Uani 1 d .
C6 C 0.9298(6) 0.6976(11) 0.6092(6) 0.048(2) Uani 1 d .
H6A H 0.9420(6) 0.8145(11) 0.6229(6) 0.058 Uiso 1 calc R
C7 C 0.9961(6) 0.5740(13) 0.6498(7) 0.057(2) Uani 1 d .
H7A H 1.0536(6) 0.6092(13) 0.6905(7) 0.069 Uiso 1 calc R
C8 C 0.9799(6) 0.4028(12) 0.6325(7) 0.055(2) Uani 1 d .
H8A H 1.0253(6) 0.3218(12) 0.6621(7) 0.066 Uiso 1 calc R
C9 C 0.8962(6) 0.3490(12) 0.5711(7) 0.058(2) Uani 1 d .
H9A H 0.8849(6) 0.2318(12) 0.5577(7) 0.069 Uiso 1 calc R
C10 C 0.8281(5) 0.4725(10) 0.5290(6) 0.044(2) Uani 1 d .
H10A H 0.7707(5) 0.4376(10) 0.4880(6) 0.052 Uiso 1 calc R

loop_
_atom_type_symbol
_atom_type_description
_atom_type_scat_dispersion_real
_atom_type_scat_dispersion_imag
_atom_type_scat_source
C C 0.0033 0.0016 'International Tables Vol C Tables 4.2.6.8 and 6.1.1.4'
H H 0.0000 0.0000 'International Tables Vol C Tables 4.2.6.8 and 6.1.1.4'
N N 0.0061 0.0033 'International Tables Vol C Tables 4.2.6.8 and 6.1.1.4'
O O 0.0106 0.0060 'International Tables Vol C Tables 4.2.6.8 and 6.1.1.4'
Cl Cl 0.1484 0.1585 'International Tables Vol C Tables 4.2.6.8 and 6.1.1.4'
Re Re -1.0185 7.2310 'International Tables Vol C Tables 4.2.6.8 and 6.1.1.4'

loop_
_geom_angle_atom_site_label_1
_geom_angle_atom_site_label_2
_geom_angle_atom_site_label_3
_geom_angle
_geom_angle_publ_flag
O1 Re N4 90.6(2) y
O1 Re N1 162.4(2) y
N4 Re N1 71.8(2) y
O1 Re Cl1 107.8(2) y
N4 Re Cl1 161.5(2) y
N1 Re Cl1 89.8(2) y
O1 Re Cl2 97.0(2) y
N4 Re Cl2 88.7(2) y
N1 Re Cl2 82.9(2) y
Cl1 Re Cl2 87.75(8) y
O1 Re Cl3 96.9(2) y
N4 Re Cl3 92.7(2) y
N1 Re Cl3 84.4(2) y
Cl1 Re Cl3 86.47(8) y
Cl2 Re Cl3 166.04(8) y
C3 N1 C1 106.8(6) ?
C3 N1 Re 111.9(5) y
C1 N1 Re 141.1(5) ?
C3 N2 C2 106.3(6) ?
C3 N2 C4 125.9(7) ?
C2 N2 C4 127.8(6) ?
N4 N3 C3 109.3(6) y
N3 N4 C5 113.4(6) ?
N3 N4 Re 123.7(5) y
C5 N4 Re 122.7(5) ?
C2 C1 N1 108.2(7) ?
C1 C2 N2 107.7(7) ?
N1 C3 N2 111.1(6) ?
N1 C3 N3 122.7(7) y
N2 C3 N3 126.3(7) ?
C6 C5 C10 120.1(7) ?
C6 C5 N4 120.8(7) ?
C10 C5 N4 119.1(7) ?
C5 C6 C7 119.0(8) ?
C8 C7 C6 121.9(8) ?
C7 C8 C9 119.8(8) ?
C8 C9 C10 119.1(9) ?
C5 C10 C9 120.1(8) ?

loop_
_geom_bond_atom_site_label_1
_geom_bond_atom_site_label_2
_geom_bond_distance
_geom_bond_publ_flag
Re O1 1.660(5) y
Re N4 2.086(6) y
Re N1 2.174(6) y
Re Cl1 2.307(2) y
Re Cl2 2.350(2) y
Re Cl3 2.359(2) y
N1 C3 1.311(9) y
N1 C1 1.367(9) ?
N2 C3 1.342(9) ?
N2 C2 1.366(10) ?
N2 C4 1.468(10) ?
N3 N4 1.280(8) y
N3 C3 1.365(9) y
N4 C5 1.437(9) ?
C1 C2 1.346(11) ?
C5 C6 1.368(11) ?
C5 C10 1.376(11) ?
C6 C7 1.375(11) ?
C7 C8 1.354(13) ?
C8 C9 1.371(12) ?
C9 C10 1.396(11) ?
